data_7100716
loop_
_publ_author_name
'Qing-Yun Chen'
'Chao Liu'
'Dong-Mei Shen'

_publ_section_title
;
Unexpected bromination ring opening of
tetraarylporphyrins
;
_journal_name_full 'Chemical Communications'
_journal_paper_doi 10.1039/b514767k
_journal_year 2006
_chemical_formula_sum 'C49 H34 Br9 N4 O3.5 Zn'
_chemical_formula_weight 1519.36
_space_group_IT_number 15
_symmetry_cell_setting monoclinic
_symmetry_space_group_name_Hall '-C 2yc'
_symmetry_space_group_name_H-M 'C 1 2/c 1'
_cell_angle_alpha 90.00
_cell_angle_beta 102.3100(10)
_cell_angle_gamma 90.00
_cell_formula_units_Z 8
_cell_length_a 28.0250(16)
_cell_length_b 14.0764(8)
_cell_length_c 26.7094(15)
_cell_measurement_temperature 293(2)
_cell_volume 10294.4(10)
_diffrn_ambient_temperature 293(2)
_exptl_crystal_density_diffrn 1.961
_cod_depositor_comments
;
The following automatic conversions were performed:
'_symmetry_cell_setting' value 'Monoclinic' changed to 'monoclinic'
according to '/home/saulius/struct/CIF-dictionaries/cif_core.dic'
dictionary named 'cif_core.dic' version 2.4.1 from 2010-06-29.

Automatic conversion script
Id: cif_fix_enum 1527 2010-12-29 10:47:43Z saulius 
;
_cod_original_sg_symbol_H-M 'C 2/c'
_cod_original_formula_sum 'C49 H34 Br9 N4 O3.50 Zn'
_cod_database_code 7100716

loop_
_symmetry_equiv_pos_as_xyz
'x, y, z'
'-x, y, -z+1/2'
'x+1/2, y+1/2, z'
'-x+1/2, y+1/2, -z+1/2'
'-x, -y, -z'
'x, -y, z-1/2'
'-x+1/2, -y+1/2, -z'
'x+1/2, -y+1/2, z-1/2'

loop_
_atom_site_label
_atom_site_type_symbol
_atom_site_fract_x
_atom_site_fract_y
_atom_site_fract_z
_atom_site_U_iso_or_equiv
_atom_site_adp_type
_atom_site_occupancy
_atom_site_symmetry_multiplicity
_atom_site_calc_flag
_atom_site_refinement_flags
_atom_site_disorder_assembly
_atom_site_disorder_group
Zn Zn 0.18691(3) 0.42338(6) 0.08696(3) 0.0366(2) Uani 1 1 d . . .
Br1 Br 0.20916(3) 0.26405(6) 0.19936(4) 0.0629(3) Uani 1 1 d . . .
Br2 Br 0.29893(4) 0.36438(8) 0.29844(4) 0.0901(4) Uani 1 1 d . . .
Br3 Br 0.35037(3) 0.55911(7) 0.25113(3) 0.0650(3) Uani 1 1 d . . .
Br4 Br 0.32377(4) 0.69343(7) 0.02275(4) 0.0829(4) Uani 1 1 d . . .
Br5 Br 0.25515(4) 0.59146(7) -0.08627(4) 0.0752(3) Uani 1 1 d . . .
Br6 Br 0.15608(4) 0.19872(7) -0.10624(4) 0.0775(3) Uani 1 1 d . . .
Br7 Br 0.10793(4) 0.07090(7) -0.02147(4) 0.0739(3) Uani 1 1 d . . .
Br8 Br 0.05061(3) 0.21747(7) 0.18427(4) 0.0622(3) Uani 1 1 d . . .
Br9 Br 0.05687(3) 0.45220(7) 0.22677(4) 0.0669(3) Uani 1 1 d . . .
O1 O 0.15711(17) 0.5722(3) 0.1127(2) 0.0440(13) Uani 1 1 d . . .
O2 O 0.20869(18) 0.3910(4) -0.08221(19) 0.0489(14) Uani 1 1 d . . .
O3 O 0.1343(2) 0.6073(4) 0.1903(2) 0.0595(16) Uani 1 1 d . . .
O4 O 0.5000 0.469(2) 0.2500 0.202(18) Uiso 1 2 d SD . .
N1 N 0.2436(2) 0.4159(4) 0.1485(2) 0.0376(15) Uani 1 1 d . . .
N2 N 0.2310(2) 0.4812(4) 0.0460(2) 0.0370(15) Uani 1 1 d . . .
N3 N 0.15868(19) 0.3325(4) 0.0297(2) 0.0364(15) Uani 1 1 d . . .
N4 N 0.1250(2) 0.4029(4) 0.1105(2) 0.0387(15) Uani 1 1 d . . .
C1 C 0.2473(3) 0.3692(5) 0.1918(3) 0.0417(19) Uani 1 1 d . . .
C2 C 0.2829(3) 0.4091(6) 0.2313(3) 0.047(2) Uani 1 1 d . . .
C3 C 0.3022(3) 0.4838(5) 0.2105(3) 0.0395(19) Uani 1 1 d . . .
C4 C 0.2784(2) 0.4899(5) 0.1580(3) 0.0318(17) Uani 1 1 d . . .
C5 C 0.2883(2) 0.5500(5) 0.1196(3) 0.0332(17) Uani 1 1 d . . .
C6 C 0.2674(2) 0.5455(5) 0.0664(3) 0.0360(18) Uani 1 1 d . . .
C7 C 0.2792(3) 0.5957(5) 0.0240(3) 0.043(2) Uani 1 1 d . . .
C8 C 0.2528(3) 0.5544(5) -0.0196(3) 0.043(2) Uani 1 1 d . . .
C9 C 0.2234(2) 0.4843(5) -0.0050(3) 0.0366(18) Uani 1 1 d . . .
C10 C 0.1873(3) 0.4194(5) -0.0413(3) 0.0403(19) Uani 1 1 d . . .
C11 C 0.1694(2) 0.3315(5) -0.0165(3) 0.0371(18) Uani 1 1 d . . .
C12 C 0.1527(3) 0.2454(6) -0.0414(3) 0.046(2) Uani 1 1 d . . .
C13 C 0.1324(3) 0.1936(5) -0.0075(3) 0.048(2) Uani 1 1 d . . .
C14 C 0.1335(2) 0.2512(5) 0.0376(3) 0.0358(18) Uani 1 1 d . . .
C15 C 0.1097(2) 0.2409(5) 0.0781(3) 0.0346(18) Uani 1 1 d . . .
C16 C 0.1052(2) 0.3114(5) 0.1139(3) 0.0374(18) Uani 1 1 d . . .
C17 C 0.0802(2) 0.3148(5) 0.1536(3) 0.0375(19) Uani 1 1 d . . .
C18 C 0.0842(3) 0.4062(6) 0.1736(3) 0.0413(19) Uani 1 1 d . . .
C19 C 0.1108(2) 0.4579(5) 0.1448(3) 0.0389(19) Uani 1 1 d . . .
C20 C 0.1206(3) 0.5625(5) 0.1422(3) 0.044(2) Uani 1 1 d . . .
C21 C 0.3291(3) 0.6194(5) 0.1346(3) 0.042(2) Uani 1 1 d . . .
C22 C 0.3202(3) 0.7073(6) 0.1522(3) 0.056(2) Uani 1 1 d . . .
H22 H 0.2884 0.7252 0.1530 0.067 Uiso 1 1 calc R . .
C23 C 0.3586(4) 0.7700(6) 0.1690(4) 0.077(3) Uani 1 1 d . . .
H23 H 0.3527 0.8299 0.1810 0.092 Uiso 1 1 calc R . .
C24 C 0.4043(4) 0.7435(8) 0.1676(4) 0.083(3) Uani 1 1 d . . .
H24 H 0.4300 0.7853 0.1791 0.099 Uiso 1 1 calc R . .
C25 C 0.4137(3) 0.6555(7) 0.1496(4) 0.071(3) Uani 1 1 d . . .
H25 H 0.4454 0.6395 0.1474 0.085 Uiso 1 1 calc R . .
C26 C 0.3773(3) 0.5924(6) 0.1353(3) 0.053(2) Uani 1 1 d . . .
H26 H 0.3841 0.5311 0.1259 0.064 Uiso 1 1 calc R . .
C27 C 0.1417(3) 0.4772(6) -0.0644(3) 0.043(2) Uani 1 1 d . . .
C28 C 0.1243(3) 0.5497(6) -0.0391(4) 0.066(3) Uani 1 1 d . . .
H28 H 0.1426 0.5678 -0.0073 0.079 Uiso 1 1 calc R . .
C29 C 0.0815(4) 0.5971(8) -0.0580(5) 0.093(4) Uani 1 1 d . . .
H29 H 0.0712 0.6466 -0.0397 0.111 Uiso 1 1 calc R . .
C30 C 0.0553(4) 0.5707(9) -0.1027(5) 0.089(4) Uani 1 1 d . . .
H30 H 0.0261 0.6021 -0.1157 0.107 Uiso 1 1 calc R . .
C31 C 0.0698(4) 0.4971(9) -0.1313(4) 0.084(3) Uani 1 1 d . . .
H31 H 0.0503 0.4795 -0.1627 0.100 Uiso 1 1 calc R . .
C32 C 0.1127(3) 0.4517(7) -0.1127(4) 0.069(3) Uani 1 1 d . . .
H32 H 0.1231 0.4036 -0.1317 0.083 Uiso 1 1 calc R . .
C33 C 0.0824(3) 0.1502(5) 0.0812(3) 0.0401(19) Uani 1 1 d . . .
C34 C 0.1067(3) 0.0717(7) 0.1037(4) 0.070(3) Uani 1 1 d . . .
H34 H 0.1402 0.0742 0.1171 0.084 Uiso 1 1 calc R . .
C35 C 0.0807(5) -0.0126(7) 0.1064(4) 0.092(4) Uani 1 1 d . . .
H35 H 0.0966 -0.0663 0.1220 0.110 Uiso 1 1 calc R . .
C36 C 0.0318(5) -0.0146(9) 0.0858(5) 0.115(5) Uani 1 1 d . . .
H36 H 0.0141 -0.0698 0.0877 0.138 Uiso 1 1 calc R . .
C37 C 0.0087(4) 0.0641(10) 0.0623(4) 0.095(4) Uani 1 1 d . . .
H37 H -0.0244 0.0615 0.0472 0.114 Uiso 1 1 calc R . .
C38 C 0.0339(3) 0.1458(6) 0.0609(3) 0.059(2) Uani 1 1 d . . .
H38 H 0.0177 0.1996 0.0458 0.070 Uiso 1 1 calc R . .
C39 C 0.0726(3) 0.6102(6) 0.1149(4) 0.049(2) Uani 1 1 d . . .
C40 C 0.0516(3) 0.5814(6) 0.0655(4) 0.070(3) Uani 1 1 d . . .
H40 H 0.0674 0.5347 0.0505 0.084 Uiso 1 1 calc R . .
C41 C 0.0091(4) 0.6176(8) 0.0378(5) 0.095(4) Uani 1 1 d . . .
H41 H -0.0035 0.5988 0.0042 0.114 Uiso 1 1 calc R . .
C42 C -0.0148(4) 0.6850(11) 0.0627(7) 0.114(5) Uani 1 1 d . . .
H42 H -0.0444 0.7107 0.0454 0.137 Uiso 1 1 calc R . .
C43 C 0.0045(5) 0.7131(9) 0.1114(6) 0.114(5) Uani 1 1 d . . .
H43 H -0.0120 0.7576 0.1272 0.137 Uiso 1 1 calc R . .
C44 C 0.0487(4) 0.6761(7) 0.1380(4) 0.083(3) Uani 1 1 d . . .
H44 H 0.0619 0.6961 0.1713 0.100 Uiso 1 1 calc R . .
C45 C 0.2531(3) 0.3429(6) -0.0674(3) 0.062(2) Uani 1 1 d . . .
H45A H 0.2783 0.3872 -0.0528 0.092 Uiso 1 1 calc R . .
H45B H 0.2613 0.3130 -0.0967 0.092 Uiso 1 1 calc R . .
H45C H 0.2503 0.2955 -0.0423 0.092 Uiso 1 1 calc R . .
C46 C 0.1772(3) 0.5669(7) 0.2232(4) 0.075(3) Uani 1 1 d . . .
H46A H 0.1710 0.5017 0.2303 0.112 Uiso 1 1 calc R . .
H46B H 0.1849 0.6019 0.2548 0.112 Uiso 1 1 calc R . .
H46C H 0.2043 0.5703 0.2065 0.112 Uiso 1 1 calc R . .
C47 C 0.1702(3) 0.6674(6) 0.1021(4) 0.073(3) Uani 1 1 d . . .
H47A H 0.1421 0.6998 0.0828 0.109 Uiso 1 1 calc R . .
H47B H 0.1953 0.6658 0.0826 0.109 Uiso 1 1 calc R . .
H47C H 0.1821 0.7003 0.1338 0.109 Uiso 1 1 calc R . .
C48 C 0.4635(4) 0.4015(19) 0.2388(17) 0.23(2) Uiso 1 1 d D . .
C49 C 0.4487(11) 0.3055(19) 0.2309(14) 0.182(18) Uiso 1 1 d D . .

loop_
_atom_site_aniso_label
_atom_site_aniso_U_11
_atom_site_aniso_U_22
_atom_site_aniso_U_33
_atom_site_aniso_U_23
_atom_site_aniso_U_13
_atom_site_aniso_U_12
Zn 0.0397(5) 0.0400(5) 0.0307(5) -0.0024(4) 0.0085(4) -0.0091(4)
Br1 0.0683(6) 0.0617(6) 0.0550(6) 0.0204(5) 0.0047(5) -0.0219(5)
Br2 0.1111(9) 0.1114(9) 0.0370(6) 0.0259(6) -0.0081(6) -0.0338(7)
Br3 0.0746(6) 0.0693(7) 0.0448(5) -0.0067(5) -0.0014(5) -0.0205(5)
Br4 0.0973(8) 0.0837(8) 0.0643(7) 0.0212(6) 0.0094(6) -0.0467(6)
Br5 0.0947(7) 0.0892(8) 0.0404(6) 0.0232(5) 0.0115(5) -0.0233(6)
Br6 0.1112(8) 0.0724(7) 0.0536(6) -0.0269(5) 0.0279(6) -0.0149(6)
Br7 0.0942(7) 0.0503(6) 0.0798(7) -0.0271(5) 0.0240(6) -0.0269(5)
Br8 0.0628(6) 0.0682(7) 0.0587(6) 0.0131(5) 0.0197(5) -0.0178(5)
Br9 0.0740(6) 0.0813(7) 0.0548(6) 0.0018(5) 0.0348(5) 0.0110(5)
O1 0.053(3) 0.026(3) 0.056(4) 0.003(3) 0.019(3) -0.004(2)
O2 0.045(3) 0.067(4) 0.034(3) 0.003(3) 0.009(3) 0.008(3)
O3 0.074(4) 0.057(4) 0.049(4) -0.012(3) 0.018(3) 0.000(3)
N1 0.034(3) 0.048(4) 0.032(4) -0.002(3) 0.007(3) -0.008(3)
N2 0.036(4) 0.044(4) 0.031(4) 0.006(3) 0.006(3) -0.003(3)
N3 0.038(4) 0.035(4) 0.037(4) -0.001(3) 0.010(3) -0.001(3)
N4 0.043(4) 0.034(4) 0.042(4) -0.007(3) 0.015(3) -0.012(3)
C1 0.045(5) 0.048(5) 0.031(5) 0.005(4) 0.006(4) 0.001(4)
C2 0.052(5) 0.051(6) 0.040(5) 0.014(4) 0.011(4) -0.001(4)
C3 0.041(5) 0.037(5) 0.038(5) -0.004(4) 0.003(4) -0.005(4)
C4 0.030(4) 0.033(4) 0.032(4) -0.005(3) 0.006(3) -0.003(3)
C5 0.031(4) 0.030(4) 0.037(5) 0.002(3) 0.004(4) 0.001(3)
C6 0.026(4) 0.046(5) 0.035(5) 0.002(4) 0.004(3) -0.007(4)
C7 0.036(4) 0.049(5) 0.043(5) 0.010(4) 0.005(4) -0.007(4)
C8 0.049(5) 0.043(5) 0.036(5) 0.015(4) 0.009(4) -0.007(4)
C9 0.032(4) 0.044(5) 0.031(5) 0.006(4) 0.000(3) 0.004(4)
C10 0.051(5) 0.045(5) 0.025(4) 0.004(4) 0.008(4) -0.006(4)
C11 0.037(4) 0.043(5) 0.028(4) 0.003(4) -0.001(4) 0.007(4)
C12 0.064(5) 0.038(5) 0.038(5) -0.007(4) 0.015(4) 0.007(4)
C13 0.035(5) 0.046(5) 0.057(6) -0.016(4) -0.002(4) -0.014(4)
C14 0.033(4) 0.030(4) 0.041(5) -0.002(4) 0.001(4) -0.006(3)
C15 0.028(4) 0.031(4) 0.042(5) 0.004(4) 0.002(4) -0.010(3)
C16 0.036(4) 0.041(5) 0.033(5) 0.000(4) 0.004(4) -0.008(4)
C17 0.023(4) 0.047(5) 0.042(5) 0.008(4) 0.005(4) -0.006(3)
C18 0.037(4) 0.051(5) 0.038(5) -0.001(4) 0.011(4) 0.005(4)
C19 0.038(5) 0.042(5) 0.037(5) -0.006(4) 0.010(4) -0.007(4)
C20 0.055(5) 0.038(5) 0.040(5) -0.006(4) 0.010(4) -0.001(4)
C21 0.052(5) 0.033(5) 0.035(5) -0.001(4) 0.001(4) -0.008(4)
C22 0.052(5) 0.043(6) 0.067(6) 0.006(5) 0.000(5) 0.007(4)
C23 0.088(8) 0.036(6) 0.092(8) -0.003(5) -0.011(7) -0.012(6)
C24 0.075(8) 0.082(9) 0.082(8) 0.006(6) -0.005(6) -0.045(7)
C25 0.055(6) 0.079(8) 0.080(7) -0.018(6) 0.016(5) -0.027(6)
C26 0.045(5) 0.061(6) 0.055(6) -0.015(4) 0.017(4) -0.017(5)
C27 0.041(5) 0.042(5) 0.048(5) 0.012(4) 0.011(4) -0.001(4)
C28 0.072(7) 0.064(7) 0.059(6) 0.004(5) 0.007(5) 0.007(5)
C29 0.078(8) 0.099(9) 0.094(10) 0.021(7) 0.002(7) 0.044(7)
C30 0.058(7) 0.092(9) 0.115(11) 0.064(8) 0.010(7) 0.030(6)
C31 0.071(7) 0.105(9) 0.062(7) 0.039(7) -0.017(6) 0.014(7)
C32 0.082(7) 0.069(7) 0.051(6) 0.009(5) 0.004(5) 0.002(6)
C33 0.041(5) 0.036(5) 0.040(5) 0.002(4) 0.001(4) -0.007(4)
C34 0.070(6) 0.069(7) 0.068(7) 0.001(6) 0.008(5) -0.024(6)
C35 0.141(11) 0.054(7) 0.074(8) 0.009(6) 0.009(8) -0.030(7)
C36 0.146(12) 0.088(10) 0.106(11) -0.017(8) 0.015(9) -0.099(9)
C37 0.086(8) 0.123(11) 0.067(8) -0.005(7) -0.002(6) -0.056(8)
C38 0.045(6) 0.059(6) 0.068(6) 0.000(5) 0.005(5) -0.029(5)
C39 0.049(5) 0.037(5) 0.064(6) 0.000(4) 0.020(5) 0.003(4)
C40 0.050(6) 0.067(7) 0.084(8) -0.002(6) -0.005(5) 0.014(5)
C41 0.080(8) 0.101(9) 0.099(10) 0.006(8) 0.007(7) 0.024(7)
C42 0.071(8) 0.132(13) 0.140(13) 0.078(11) 0.023(9) 0.013(8)
C43 0.120(11) 0.102(10) 0.130(12) 0.019(9) 0.051(10) 0.072(9)
C44 0.092(8) 0.067(7) 0.096(9) 0.003(6) 0.031(7) 0.026(6)
C45 0.043(5) 0.072(6) 0.075(7) -0.002(5) 0.024(5) 0.009(5)
C46 0.084(7) 0.086(8) 0.049(6) -0.017(5) 0.005(5) -0.002(6)
C47 0.095(7) 0.039(6) 0.093(8) 0.003(5) 0.041(6) -0.010(5)

loop_
_geom_bond_atom_site_label_1
_geom_bond_atom_site_label_2
_geom_bond_distance
_geom_bond_site_symmetry_2
_geom_bond_publ_flag
Zn N4 1.988(6) . ?
Zn N2 1.990(6) . ?
Zn N3 2.021(6) . ?
Zn N1 2.031(6) . ?
Zn O1 2.409(5) . ?
Br1 C1 1.862(8) . ?
Br2 C2 1.863(8) . ?
Br3 C3 1.870(7) . ?
Br4 C7 1.863(7) . ?
Br5 C8 1.870(7) . ?
Br6 C12 1.872(8) . ?
Br7 C13 1.866(7) . ?
Br8 C17 1.876(7) . ?
Br9 C18 1.867(7) . ?
O1 C20 1.426(9) . ?
O1 C47 1.434(8) . ?
O2 C45 1.399(8) . ?
O2 C10 1.411(8) . ?
O3 C20 1.409(9) . ?
O3 C46 1.446(9) . ?
O4 C48 1.380(18) . ?
O4 C48 1.380(18) 2_655 ?
N1 C1 1.316(8) . ?
N1 C4 1.412(8) . ?
N2 C9 1.334(9) . ?
N2 C6 1.386(8) . ?
N3 C11 1.329(8) . ?
N3 C14 1.384(8) . ?
N4 C19 1.325(9) . ?
N4 C16 1.413(8) . ?
C1 C2 1.404(10) . ?
C2 C3 1.357(10) . ?
C3 C4 1.421(9) . ?
C4 C5 1.402(9) . ?
C5 C6 1.419(9) . ?
C5 C21 1.494(9) . ?
C6 C7 1.431(10) . ?
C7 C8 1.370(10) . ?
C8 C9 1.394(9) . ?
C9 C10 1.543(10) . ?
C10 C27 1.530(10) . ?
C10 C11 1.538(10) . ?
C11 C12 1.413(10) . ?
C12 C13 1.379(10) . ?
C13 C14 1.446(10) . ?
C14 C15 1.395(10) . ?
C15 C16 1.401(10) . ?
C15 C33 1.501(9) . ?
C16 C17 1.392(10) . ?
C17 C18 1.389(10) . ?
C18 C19 1.386(10) . ?
C19 C20 1.502(10) . ?
C20 C39 1.541(10) . ?
C21 C22 1.365(10) . ?
C21 C26 1.399(10) . ?
C22 C23 1.390(11) . ?
C22 H22 0.9300 . ?
C23 C24 1.341(13) . ?
C23 H23 0.9300 . ?
C24 C25 1.375(13) . ?
C24 H24 0.9300 . ?
C25 C26 1.344(10) . ?
C25 H25 0.9300 . ?
C26 H26 0.9300 . ?
C27 C28 1.370(11) . ?
C27 C32 1.416(11) . ?
C28 C29 1.371(12) . ?
C28 H28 0.9300 . ?
C29 C30 1.314(15) . ?
C29 H29 0.9300 . ?
C30 C31 1.398(15) . ?
C30 H30 0.9300 . ?
C31 C32 1.359(12) . ?
C31 H31 0.9300 . ?
C32 H32 0.9300 . ?
C33 C38 1.352(9) . ?
C33 C34 1.369(11) . ?
C34 C35 1.402(12) . ?
C34 H34 0.9300 . ?
C35 C36 1.365(15) . ?
C35 H35 0.9300 . ?
C36 C37 1.365(15) . ?
C36 H36 0.9300 . ?
C37 C38 1.355(12) . ?
C37 H37 0.9300 . ?
C38 H38 0.9300 . ?
C39 C44 1.366(11) . ?
C39 C40 1.384(12) . ?
C40 C41 1.360(12) . ?
C40 H40 0.9300 . ?
C41 C42 1.407(17) . ?
C41 H41 0.9300 . ?
C42 C43 1.358(17) . ?
C42 H42 0.9300 . ?
C43 C44 1.391(15) . ?
C43 H43 0.9300 . ?
C44 H44 0.9300 . ?
C45 H45A 0.9600 . ?
C45 H45B 0.9600 . ?
C45 H45C 0.9600 . ?
C46 H46A 0.9600 . ?
C46 H46B 0.9600 . ?
C46 H46C 0.9600 . ?
C47 H47A 0.9600 . ?
C47 H47B 0.9600 . ?
C47 H47C 0.9600 . ?
C48 C49 1.416(18) . ?
